data_7157130
loop_
_publ_author_name
'Tazi, Mehdi'
'Erb, William'
'Roisnel, Thierry'
'Dorcet, Vincent'
'Mongin, Florence'
'Low, Paul J.'

_publ_section_title
;
 From ferrocene to fluorine-containing penta-substituted derivatives and
 all points in-between; or, how to increase the available chemical space.
;
_journal_issue 42
_journal_name_full 'Organic &amp; biomolecular chemistry'
_journal_page_first 9352
_journal_page_last 9359
_journal_paper_doi 10.1039/c9ob01885a
_journal_volume 17
_journal_year 2019
_chemical_compound_source 'synthesis as described'
_chemical_formula_moiety 'C16 H12 F Fe I S'
_chemical_formula_sum 'C16 H12 F Fe I S'
_chemical_formula_weight 438.07
_space_group_crystal_system triclinic
_space_group_IT_number 2
_space_group_name_Hall '-P 1'
_space_group_name_H-M_alt 'P -1'
_symmetry_space_group_name_Hall '-P 1'
_symmetry_space_group_name_H-M 'P -1'
_atom_sites_solution_hydrogens geom
_atom_sites_solution_primary dual
_atom_sites_solution_secondary difmap
_audit_update_record
;
2019-07-08 deposited with the CCDC.    2019-10-08 downloaded from the CCDC.
;
_cell_angle_alpha 64.721(3)
_cell_angle_beta 78.205(3)
_cell_angle_gamma 84.196(4)
_cell_formula_units_Z 2
_cell_length_a 7.2000(7)
_cell_length_b 10.0755(11)
_cell_length_c 11.5617(11)
_cell_measurement_reflns_used 9712
_cell_measurement_temperature 150(2)
_cell_measurement_theta_max 28.3478
_cell_measurement_theta_min 2.2357
_cell_measurement_wavelength 0.71073
_cell_volume 742.31(13)
_computing_cell_refinement 'APEX3 (Bruker, 2015)'
_computing_data_collection 'SAINT (Bruker, 2014)'
_computing_data_reduction 'SAINT (Bruker, 2014)'
_computing_molecular_graphics 'SXGRAPH (Farrugia, 1999), Mercury (CSD, 2016)'
_computing_publication_material 'CRYSCALC (T. Roisnel, local program, 2018)'
_computing_structure_refinement 'SHELXL-2018_3 (Sheldrick, 2018)'
_computing_structure_solution 'SHELXT (Sheldrick, 2015)'
_diffrn_ambient_temperature 150(2)
_diffrn_detector '(CMOS) PHOTON 100'
_diffrn_measured_fraction_theta_full 0.994
_diffrn_measured_fraction_theta_max 0.994
_diffrn_measurement_device_type 'D8 VENTURE Bruker AXS'
_diffrn_measurement_method 'rotation images'
_diffrn_radiation_monochromator 'multilayer monochromator'
_diffrn_radiation_probe x-ray
_diffrn_radiation_source 'Incoatec microfocus sealed tube'
_diffrn_radiation_type MoK\a
_diffrn_radiation_wavelength 0.71073
_diffrn_reflns_av_R_equivalents 0.0293
_diffrn_reflns_av_unetI/netI 0.0236
_diffrn_reflns_limit_h_max 9
_diffrn_reflns_limit_h_min -9
_diffrn_reflns_limit_k_max 13
_diffrn_reflns_limit_k_min -13
_diffrn_reflns_limit_l_max 15
_diffrn_reflns_limit_l_min -15
_diffrn_reflns_number 16448
_diffrn_reflns_theta_full 25.242
_diffrn_reflns_theta_max 27.485
_diffrn_reflns_theta_min 3.198
_exptl_absorpt_coefficient_mu 3.232
_exptl_absorpt_correction_T_max 0.446
_exptl_absorpt_correction_T_min 0.315
_exptl_absorpt_correction_type multi-scan
_exptl_absorpt_process_details
;
  [Sheldrick, G.M. (2014). SADABS Bruker AXS Inc., Madison, Wisconsin, USA]
;
_exptl_crystal_colour orange
_exptl_crystal_density_diffrn 1.960
_exptl_crystal_description prism
_exptl_crystal_F_000 424
_exptl_crystal_size_max 0.420
_exptl_crystal_size_mid 0.290
_exptl_crystal_size_min 0.250
_refine_diff_density_max 0.509
_refine_diff_density_min -0.781
_refine_diff_density_rms 0.105
_refine_ls_extinction_method none
_refine_ls_goodness_of_fit_ref 1.139
_refine_ls_hydrogen_treatment constr
_refine_ls_matrix_type full
_refine_ls_number_parameters 181
_refine_ls_number_reflns 3378
_refine_ls_number_restraints 0
_refine_ls_restrained_S_all 1.139
_refine_ls_R_factor_all 0.0220
_refine_ls_R_factor_gt 0.0205
_refine_ls_shift/su_max 0.005
_refine_ls_shift/su_mean 0.000
_refine_ls_structure_factor_coef Fsqd
_refine_ls_weighting_details 'w=1/[\s^2^(Fo^2^)+(0.0179P)^2^+0.6682P] where P=(Fo^2^+2Fc^2^)/3'
_refine_ls_weighting_scheme calc
_refine_ls_wR_factor_gt 0.0488
_refine_ls_wR_factor_ref 0.0496
_reflns_Friedel_coverage 0.000
_reflns_number_gt 3214
_reflns_number_total 3378
_reflns_threshold_expression >2sigma(I)
_cod_data_source_file c9ob01885a2.cif
_cod_data_source_block 3u-I_MT298
_cod_depositor_comments 'Adding full bibliography for 7157127--7157141.cif.'
_cod_database_code 7157130

loop_
_space_group_symop_operation_xyz
'x, y, z'
'-x, -y, -z'

loop_
_atom_site_label
_atom_site_type_symbol
_atom_site_fract_x
_atom_site_fract_y
_atom_site_fract_z
_atom_site_U_iso_or_equiv
_atom_site_adp_type
_atom_site_occupancy
_atom_site_site_symmetry_order
_atom_site_calc_flag
_atom_site_refinement_flags_posn
_atom_site_refinement_flags_adp
C1 C -0.1691(3) 0.3498(3) 0.9581(2) 0.0286(5) Uani 1 1 d . .
H1 H -0.184572 0.302216 1.050153 0.034 Uiso 1 1 calc R U
C2 C -0.1982(3) 0.2858(3) 0.8755(3) 0.0274(5) Uani 1 1 d . .
H2 H -0.236000 0.187895 0.902344 0.033 Uiso 1 1 calc R U
C3 C -0.1609(3) 0.3943(2) 0.7454(2) 0.0209(4) Uani 1 1 d . .
H3 H -0.170007 0.381742 0.669902 0.025 Uiso 1 1 calc R U
C4 C -0.1077(3) 0.5243(2) 0.7480(2) 0.0196(4) Uani 1 1 d . .
H4 H -0.074163 0.614124 0.674557 0.024 Uiso 1 1 calc R U
C5 C -0.1132(3) 0.4968(3) 0.8799(2) 0.0251(5) Uani 1 1 d . .
H5 H -0.084329 0.565015 0.910145 0.030 Uiso 1 1 calc R U
C6 C 0.2485(3) 0.1808(2) 0.84163(18) 0.0136(3) Uani 1 1 d . .
C7 C 0.2855(3) 0.2365(2) 0.92807(18) 0.0143(4) Uani 1 1 d . .
C8 C 0.3409(3) 0.3855(2) 0.85314(19) 0.0163(4) Uani 1 1 d . .
H8 H 0.373917 0.449903 0.886092 0.020 Uiso 1 1 calc R U
C9 C 0.3380(3) 0.4211(2) 0.72020(19) 0.0167(4) Uani 1 1 d . .
H9 H 0.369055 0.513274 0.649201 0.020 Uiso 1 1 calc R U
C10 C 0.2799(3) 0.2932(2) 0.71215(18) 0.0147(4) Uani 1 1 d . .
F11 F 0.20199(18) 0.04239(13) 0.87419(12) 0.0214(3) Uani 1 1 d . .
C12 C 0.4636(3) 0.2205(2) 0.51300(18) 0.0139(4) Uani 1 1 d . .
C13 C 0.6226(3) 0.1995(2) 0.5706(2) 0.0172(4) Uani 1 1 d . .
H13 H 0.614543 0.215798 0.646532 0.021 Uiso 1 1 calc R U
C14 C 0.7938(3) 0.1543(2) 0.5155(2) 0.0241(4) Uani 1 1 d . .
H14 H 0.902646 0.139210 0.554509 0.029 Uiso 1 1 calc R U
C15 C 0.8062(3) 0.1311(3) 0.4042(2) 0.0268(5) Uani 1 1 d . .
H15 H 0.923680 0.101574 0.366550 0.032 Uiso 1 1 calc R U
C16 C 0.6473(3) 0.1511(2) 0.3478(2) 0.0236(4) Uani 1 1 d . .
H16 H 0.655562 0.133593 0.272367 0.028 Uiso 1 1 calc R U
C17 C 0.4760(3) 0.1966(2) 0.4012(2) 0.0192(4) Uani 1 1 d . .
H17 H 0.367529 0.211358 0.361887 0.023 Uiso 1 1 calc R U
Fe1 Fe 0.07581(4) 0.35517(3) 0.82909(2) 0.01088(7) Uani 1 1 d . .
I1 I 0.28848(2) 0.11259(2) 1.12500(2) 0.02273(5) Uani 1 1 d . .
S1 S 0.23955(7) 0.28011(6) 0.57327(5) 0.01989(11) Uani 1 1 d . .

loop_
_atom_site_aniso_label
_atom_site_aniso_U_11
_atom_site_aniso_U_22
_atom_site_aniso_U_33
_atom_site_aniso_U_23
_atom_site_aniso_U_13
_atom_site_aniso_U_12
C1 0.0172(10) 0.0388(13) 0.0199(10) -0.0070(10) 0.0011(8) 0.0096(9)
C2 0.0117(9) 0.0213(11) 0.0422(14) -0.0073(10) -0.0032(9) -0.0001(8)
C3 0.0129(9) 0.0269(11) 0.0289(11) -0.0156(9) -0.0108(8) 0.0055(8)
C4 0.0172(9) 0.0166(10) 0.0230(10) -0.0050(8) -0.0100(8) 0.0070(7)
C5 0.0239(11) 0.0300(12) 0.0305(12) -0.0213(10) -0.0126(9) 0.0155(9)
C6 0.0141(8) 0.0116(9) 0.0150(9) -0.0055(7) -0.0040(7) 0.0023(7)
C7 0.0145(9) 0.0161(9) 0.0118(8) -0.0052(7) -0.0045(7) 0.0035(7)
C8 0.0140(9) 0.0197(10) 0.0190(9) -0.0104(8) -0.0054(7) -0.0006(7)
C9 0.0151(9) 0.0173(9) 0.0146(9) -0.0039(7) -0.0014(7) -0.0025(7)
C10 0.0133(9) 0.0194(9) 0.0117(8) -0.0070(7) -0.0026(7) 0.0012(7)
F11 0.0275(6) 0.0114(6) 0.0251(6) -0.0072(5) -0.0059(5) 0.0010(5)
C12 0.0160(9) 0.0122(9) 0.0115(8) -0.0035(7) -0.0020(7) 0.0003(7)
C13 0.0175(9) 0.0161(9) 0.0174(9) -0.0055(8) -0.0043(7) -0.0022(7)
C14 0.0160(10) 0.0225(11) 0.0313(12) -0.0090(9) -0.0039(8) -0.0002(8)
C15 0.0210(10) 0.0228(11) 0.0299(12) -0.0102(9) 0.0078(9) 0.0001(8)
C16 0.0313(12) 0.0209(11) 0.0165(10) -0.0094(8) 0.0042(8) -0.0013(9)
C17 0.0237(10) 0.0175(10) 0.0153(9) -0.0058(8) -0.0039(8) -0.0004(8)
Fe1 0.01142(13) 0.01026(13) 0.01068(13) -0.00386(10) -0.00334(10) 0.00152(9)
I1 0.02878(9) 0.02567(9) 0.01213(7) -0.00615(6) -0.00825(5) 0.00788(6)
S1 0.0163(2) 0.0328(3) 0.0151(2) -0.0139(2) -0.00679(18) 0.0060(2)

loop_
_atom_type_symbol
_atom_type_description
_atom_type_scat_dispersion_real
_atom_type_scat_dispersion_imag
_atom_type_scat_source
C C 0.0033 0.0016 'International Tables Vol C Tables 4.2.6.8 and 6.1.1.4'
H H 0.0000 0.0000 'International Tables Vol C Tables 4.2.6.8 and 6.1.1.4'
Fe Fe 0.3463 0.8444 'International Tables Vol C Tables 4.2.6.8 and 6.1.1.4'
F F 0.0171 0.0103 'International Tables Vol C Tables 4.2.6.8 and 6.1.1.4'
I I -0.4742 1.8119 'International Tables Vol C Tables 4.2.6.8 and 6.1.1.4'
S S 0.1246 0.1234 'International Tables Vol C Tables 4.2.6.8 and 6.1.1.4'

loop_
_geom_angle_atom_site_label_1
_geom_angle_atom_site_label_2
_geom_angle_atom_site_label_3
_geom_angle
C5 C1 C2 108.3(2)
C5 C1 Fe1 70.00(13)
C2 C1 Fe1 69.65(12)
C5 C1 H1 125.9
C2 C1 H1 125.9
Fe1 C1 H1 126.1
C1 C2 C3 107.8(2)
C1 C2 Fe1 69.96(13)
C3 C2 Fe1 69.83(12)
C1 C2 H2 126.1
C3 C2 H2 126.1
Fe1 C2 H2 125.7
C4 C3 C2 108.07(19)
C4 C3 Fe1 69.89(11)
C2 C3 Fe1 69.60(12)
C4 C3 H3 126.0
C2 C3 H3 126.0
Fe1 C3 H3 126.1
C3 C4 C5 107.9(2)
C3 C4 Fe1 69.76(11)
C5 C4 Fe1 69.89(11)
C3 C4 H4 126.0
C5 C4 H4 126.0
Fe1 C4 H4 125.9
C1 C5 C4 107.9(2)
C1 C5 Fe1 69.72(12)
C4 C5 Fe1 69.65(11)
C1 C5 H5 126.0
C4 C5 H5 126.0
Fe1 C5 H5 126.2
F11 C6 C7 125.66(17)
F11 C6 C10 124.92(17)
C7 C6 C10 109.32(17)
F11 C6 Fe1 128.72(13)
C7 C6 Fe1 70.79(11)
C10 C6 Fe1 69.63(11)
C6 C7 C8 107.69(16)
C6 C7 Fe1 68.47(10)
C8 C7 Fe1 69.92(11)
C6 C7 I1 125.03(14)
C8 C7 I1 126.91(14)
Fe1 C7 I1 132.40(10)
C9 C8 C7 108.16(17)
C9 C8 Fe1 69.05(11)
C7 C8 Fe1 69.40(11)
C9 C8 H8 125.9
C7 C8 H8 125.9
Fe1 C8 H8 127.2
C8 C9 C10 108.19(17)
C8 C9 Fe1 70.19(11)
C10 C9 Fe1 68.75(11)
C8 C9 H9 125.9
C10 C9 H9 125.9
Fe1 C9 H9 126.7
C6 C10 C9 106.64(16)
C6 C10 S1 126.21(15)
C9 C10 S1 127.02(15)
C6 C10 Fe1 68.99(10)
C9 C10 Fe1 69.77(11)
S1 C10 Fe1 122.96(10)
C13 C12 C17 120.21(18)
C13 C12 S1 123.22(15)
C17 C12 S1 116.56(15)
C12 C13 C14 119.32(19)
C12 C13 H13 120.3
C14 C13 H13 120.3
C15 C14 C13 120.4(2)
C15 C14 H14 119.8
C13 C14 H14 119.8
C16 C15 C14 120.0(2)
C16 C15 H15 120.0
C14 C15 H15 120.0
C15 C16 C17 120.2(2)
C15 C16 H16 119.9
C17 C16 H16 119.9
C16 C17 C12 119.80(19)
C16 C17 H17 120.1
C12 C17 H17 120.1
C6 Fe1 C10 41.38(8)
C6 Fe1 C9 69.09(8)
C10 Fe1 C9 41.48(8)
C6 Fe1 C7 40.74(7)
C10 Fe1 C7 69.42(7)
C9 Fe1 C7 68.81(8)
C6 Fe1 C2 107.67(9)
C10 Fe1 C2 122.06(9)
C9 Fe1 C2 158.58(9)
C7 Fe1 C2 123.40(9)
C6 Fe1 C3 121.24(8)
C10 Fe1 C3 104.87(8)
C9 Fe1 C3 121.70(9)
C7 Fe1 C3 158.06(9)
C2 Fe1 C3 40.57(9)
C6 Fe1 C1 124.94(9)
C10 Fe1 C1 159.85(10)
C9 Fe1 C1 158.37(10)
C7 Fe1 C1 109.86(8)
C2 Fe1 C1 40.39(10)
C3 Fe1 C1 67.90(9)
C6 Fe1 C4 156.32(8)
C10 Fe1 C4 119.58(8)
C9 Fe1 C4 105.93(8)
C7 Fe1 C4 160.92(8)
C2 Fe1 C4 68.08(9)
C3 Fe1 C4 40.34(9)
C1 Fe1 C4 67.90(9)
C6 Fe1 C8 68.57(8)
C10 Fe1 C8 69.33(8)
C9 Fe1 C8 40.76(8)
C7 Fe1 C8 40.68(8)
C2 Fe1 C8 159.50(9)
C3 Fe1 C8 158.88(9)
C1 Fe1 C8 124.09(9)
C4 Fe1 C8 123.60(9)
C6 Fe1 C5 161.62(9)
C10 Fe1 C5 156.36(9)
C9 Fe1 C5 121.70(9)
C7 Fe1 C5 125.53(8)
C2 Fe1 C5 67.96(10)
C3 Fe1 C5 67.89(9)
C1 Fe1 C5 40.28(10)
C4 Fe1 C5 40.46(9)
C8 Fe1 C5 108.88(9)
C10 S1 C12 102.81(9)

loop_
_geom_bond_atom_site_label_1
_geom_bond_atom_site_label_2
_geom_bond_distance
C1 C5 1.414(4)
C1 C2 1.416(4)
C1 Fe1 2.052(2)
C1 H1 0.9500
C2 C3 1.421(3)
C2 Fe1 2.048(2)
C2 H2 0.9500
C3 C4 1.415(3)
C3 Fe1 2.0511(19)
C3 H3 0.9500
C4 C5 1.421(3)
C4 Fe1 2.0528(19)
C4 H4 0.9500
C5 Fe1 2.056(2)
C5 H5 0.9500
C6 F11 1.339(2)
C6 C7 1.415(3)
C6 C10 1.428(3)
C6 Fe1 2.0167(18)
C7 C8 1.426(3)
C7 Fe1 2.0472(18)
C7 I1 2.0809(19)
C8 C9 1.425(3)
C8 Fe1 2.0542(19)
C8 H8 0.9500
C9 C10 1.439(3)
C9 Fe1 2.039(2)
C9 H9 0.9500
C10 S1 1.7491(19)
C10 Fe1 2.0253(19)
C12 C13 1.393(3)
C12 C17 1.396(3)
C12 S1 1.775(2)
C13 C14 1.395(3)
C13 H13 0.9500
C14 C15 1.387(3)
C14 H14 0.9500
C15 C16 1.386(3)
C15 H15 0.9500
C16 C17 1.389(3)
C16 H16 0.9500
C17 H17 0.9500

loop_
_geom_torsion_atom_site_label_1
_geom_torsion_atom_site_label_2
_geom_torsion_atom_site_label_3
_geom_torsion_atom_site_label_4
_geom_torsion
C5 C1 C2 C3 -0.3(2)
Fe1 C1 C2 C3 -59.84(14)
C5 C1 C2 Fe1 59.55(15)
C1 C2 C3 C4 0.4(2)
Fe1 C2 C3 C4 -59.52(14)
C1 C2 C3 Fe1 59.92(14)
C2 C3 C4 C5 -0.4(2)
Fe1 C3 C4 C5 -59.70(14)
C2 C3 C4 Fe1 59.34(14)
C2 C1 C5 C4 0.1(2)
Fe1 C1 C5 C4 59.40(15)
C2 C1 C5 Fe1 -59.33(15)
C3 C4 C5 C1 0.2(2)
Fe1 C4 C5 C1 -59.44(15)
C3 C4 C5 Fe1 59.62(14)
F11 C6 C7 C8 176.45(17)
C10 C6 C7 C8 0.0(2)
Fe1 C6 C7 C8 -59.12(13)
F11 C6 C7 Fe1 -124.42(19)
C10 C6 C7 Fe1 59.15(13)
F11 C6 C7 I1 3.1(3)
C10 C6 C7 I1 -173.35(13)
Fe1 C6 C7 I1 127.50(14)
C6 C7 C8 C9 -0.1(2)
Fe1 C7 C8 C9 -58.31(13)
I1 C7 C8 C9 173.13(13)
C6 C7 C8 Fe1 58.22(13)
I1 C7 C8 Fe1 -128.56(15)
C7 C8 C9 C10 0.1(2)
Fe1 C8 C9 C10 -58.41(13)
C7 C8 C9 Fe1 58.53(13)
F11 C6 C10 C9 -176.41(17)
C7 C6 C10 C9 0.0(2)
Fe1 C6 C10 C9 59.90(13)
F11 C6 C10 S1 7.5(3)
C7 C6 C10 S1 -176.03(14)
Fe1 C6 C10 S1 -116.17(15)
F11 C6 C10 Fe1 123.68(18)
C7 C6 C10 Fe1 -59.86(13)
C8 C9 C10 C6 -0.1(2)
Fe1 C9 C10 C6 -59.40(13)
C8 C9 C10 S1 175.93(14)
Fe1 C9 C10 S1 116.63(16)
C8 C9 C10 Fe1 59.30(13)
C17 C12 C13 C14 -0.1(3)
S1 C12 C13 C14 -179.14(16)
C12 C13 C14 C15 0.3(3)
C13 C14 C15 C16 -0.8(3)
C14 C15 C16 C17 1.0(3)
C15 C16 C17 C12 -0.8(3)
C13 C12 C17 C16 0.3(3)
S1 C12 C17 C16 179.41(16)
C6 C10 S1 C12 -92.55(18)
C9 C10 S1 C12 92.17(18)
Fe1 C10 S1 C12 -179.39(12)
C13 C12 S1 C10 -2.18(19)
C17 C12 S1 C10 178.72(16)
